data_7043742
loop_
_publ_author_name
'Soudry, Hannah'
'Desmarets, Christophe'
'Gontard, Geoffrey'
'Edgington, Tiffany'
'Cooksy, Andrew L.'
'Amouri, Hani'

_publ_section_title
;
 Chiral two bladed ML2 metallamacrocycles: design, structures and solution
 behavior
;
_journal_name_full 'Dalton Trans.'
_journal_paper_doi 10.1039/C7DT01151B
_journal_year 2017
_chemical_formula_moiety 'C68 H68 Co N8 O4, 2(B F4), 2(C2 H3 N)'
_chemical_formula_sum 'C72 H74 B2 Co F8 N10 O4'
_chemical_formula_weight 1375.96
_space_group_crystal_system monoclinic
_space_group_IT_number 15
_space_group_name_Hall '-C 2yc'
_space_group_name_H-M_alt 'C 1 2/c 1'
_symmetry_space_group_name_Hall '-C 2yc'
_symmetry_space_group_name_H-M 'C 1 2/c 1'
_atom_sites_solution_hydrogens geom
_atom_sites_solution_primary dual
_atom_sites_solution_secondary difmap
_audit_creation_method SHELXL-2014/7
_audit_update_record
;
2017-02-22 deposited with the CCDC.
2017-07-04 downloaded from the CCDC.
;
_cell_angle_alpha 90
_cell_angle_beta 112.1730(10)
_cell_angle_gamma 90
_cell_formula_units_Z 4
_cell_length_a 35.9304(11)
_cell_length_b 9.2813(2)
_cell_length_c 21.8455(7)
_cell_measurement_reflns_used 9951
_cell_measurement_temperature 200(1)
_cell_measurement_theta_max 29.69
_cell_measurement_theta_min 2.45
_cell_volume 6746.3(3)
_computing_cell_refinement 'Bruker SAINT'
_computing_data_collection 'Bruker APEX2'
_computing_data_reduction 'Bruker SAINT'
_computing_molecular_graphics 'SXGRAPH (Farrugia, 2012)'
_computing_publication_material 'WinGX publication routines (Farrugia, 2012)'
_computing_structure_refinement 'SHELXL-2014/7 (Sheldrick, 2014)'
_computing_structure_solution 'SIR92 (Giacovazzo et al, 1993)'
_diffrn_ambient_temperature 200(1)
_diffrn_detector_area_resol_mean 8.3333
_diffrn_measured_fraction_theta_full 1.000
_diffrn_measured_fraction_theta_max 0.998
_diffrn_measurement_device_type 'Bruker APEX-II CCD'
_diffrn_measurement_method '\f and \w scans'
_diffrn_radiation_monochromator 'curved graphite'
_diffrn_radiation_source 'fine-focus sealed tube'
_diffrn_radiation_type MoK\a
_diffrn_radiation_wavelength 0.71073
_diffrn_reflns_av_R_equivalents 0.0385
_diffrn_reflns_av_unetI/netI 0.0329
_diffrn_reflns_Laue_measured_fraction_full 1.000
_diffrn_reflns_Laue_measured_fraction_max 0.998
_diffrn_reflns_limit_h_max 51
_diffrn_reflns_limit_h_min -50
_diffrn_reflns_limit_k_max 8
_diffrn_reflns_limit_k_min -13
_diffrn_reflns_limit_l_max 31
_diffrn_reflns_limit_l_min -31
_diffrn_reflns_number 59038
_diffrn_reflns_point_group_measured_fraction_full 1.000
_diffrn_reflns_point_group_measured_fraction_max 0.998
_diffrn_reflns_theta_full 25.242
_diffrn_reflns_theta_max 30.551
_diffrn_reflns_theta_min 1.921
_exptl_absorpt_coefficient_mu 0.334
_exptl_absorpt_correction_T_max 1.000
_exptl_absorpt_correction_T_min 0.930
_exptl_absorpt_correction_type multi-scan
_exptl_absorpt_process_details
; 
R.H. Blessing, Acta Cryst. (1995), A51, 33-38
;
_exptl_crystal_colour violet
_exptl_crystal_density_diffrn 1.355
_exptl_crystal_density_method 'not measured'
_exptl_crystal_description prism
_exptl_crystal_F_000 2868
_exptl_crystal_size_max 0.5
_exptl_crystal_size_mid 0.1
_exptl_crystal_size_min 0.1
_refine_diff_density_max 1.200
_refine_diff_density_min -0.276
_refine_diff_density_rms 0.067
_refine_ls_extinction_method none
_refine_ls_goodness_of_fit_ref 1.023
_refine_ls_hydrogen_treatment constr
_refine_ls_matrix_type full
_refine_ls_number_parameters 445
_refine_ls_number_reflns 10317
_refine_ls_number_restraints 0
_refine_ls_restrained_S_all 1.023
_refine_ls_R_factor_all 0.0785
_refine_ls_R_factor_gt 0.0515
_refine_ls_shift/su_max 0.000
_refine_ls_shift/su_mean 0.000
_refine_ls_structure_factor_coef Fsqd
_refine_ls_weighting_details 'w=1/[\s^2^(Fo^2^)+(0.0741P)^2^+7.4120P] where P=(Fo^2^+2Fc^2^)/3'
_refine_ls_weighting_scheme calc
_refine_ls_wR_factor_gt 0.1306
_refine_ls_wR_factor_ref 0.1479
_reflns_number_gt 7515
_reflns_number_total 10317
_reflns_threshold_expression 'I > 2\s(I)'
_cod_data_source_file c7dt01151b2.cif
_cod_data_source_block Compound_1
_cod_database_code 7043742
_shelx_shelxl_version_number 2014/7
_shelx_space_group_comment
;
The symmetry employed for this shelxl refinement is uniquely defined
by the following loop, which should always be used as a source of
symmetry information in preference to the above space-group names.
They are only intended as comments.
;

loop_
_space_group_symop_operation_xyz
'x, y, z'
'-x, y, -z+1/2'
'x+1/2, y+1/2, z'
'-x+1/2, y+1/2, -z+1/2'
'-x, -y, -z'
'x, -y, z-1/2'
'-x+1/2, -y+1/2, -z'
'x+1/2, -y+1/2, z-1/2'

loop_
_atom_site_label
_atom_site_type_symbol
_atom_site_fract_x
_atom_site_fract_y
_atom_site_fract_z
_atom_site_U_iso_or_equiv
_atom_site_adp_type
_atom_site_occupancy
_atom_site_site_symmetry_order
_atom_site_calc_flag
_atom_site_refinement_flags_posn
_atom_site_refinement_flags_adp
_atom_site_refinement_flags_occupancy
Co1 Co 0.0000 0.59225(4) 0.2500 0.02356(9) Uani 1 2 d S T P
F1 F 0.08949(5) 0.04394(18) 0.07535(9) 0.0620(4) Uani 1 1 d . . .
F2 F 0.12641(6) 0.2047(2) 0.04338(11) 0.0874(6) Uani 1 1 d . . .
F3 F 0.15352(6) 0.09693(18) 0.14210(8) 0.0660(4) Uani 1 1 d . . .
F4 F 0.14125(6) -0.0338(2) 0.05121(10) 0.0794(6) Uani 1 1 d . . .
O1 O 0.13003(4) 0.49208(14) 0.25153(6) 0.0271(3) Uani 1 1 d . . .
O2 O 0.14432(4) 0.62534(14) 0.39231(7) 0.0292(3) Uani 1 1 d . . .
N1 N 0.04103(4) 0.70925(16) 0.23042(7) 0.0242(3) Uani 1 1 d . . .
N2 N 0.08934(4) 0.75943(15) 0.19308(7) 0.0212(3) Uani 1 1 d . . .
N3 N 0.08210(4) 0.42243(17) 0.42126(8) 0.0277(3) Uani 1 1 d . . .
N4 N 0.03009(4) 0.47354(18) 0.32861(8) 0.0293(3) Uani 1 1 d . . .
N5 N 0.05463(8) 0.4888(3) 0.05851(12) 0.0615(6) Uani 1 1 d . . .
B1 B 0.12761(8) 0.0795(3) 0.07722(14) 0.0416(5) Uani 1 1 d . . .
C1 C 0.05988(5) 0.83697(19) 0.26015(9) 0.0238(3) Uani 1 1 d . . .
C2 C 0.05300(6) 0.9253(2) 0.30636(11) 0.0348(4) Uani 1 1 d . . .
H2 H 0.0325 0.9047 0.3226 0.042 Uiso 1 1 calc R U .
C3 C 0.07766(7) 1.0447(2) 0.32730(12) 0.0431(5) Uani 1 1 d . . .
H3 H 0.0742 1.1065 0.3595 0.052 Uiso 1 1 calc R U .
C4 C 0.10735(7) 1.0776(2) 0.30287(11) 0.0393(5) Uani 1 1 d . . .
H4 H 0.1232 1.1617 0.3183 0.047 Uiso 1 1 calc R U .
C5 C 0.11433(6) 0.9910(2) 0.25665(10) 0.0298(4) Uani 1 1 d . . .
H5 H 0.1344 1.0134 0.2397 0.036 Uiso 1 1 calc R U .
C6 C 0.09024(5) 0.86953(18) 0.23667(8) 0.0224(3) Uani 1 1 d . . .
C7 C 0.06021(5) 0.66778(19) 0.19184(8) 0.0233(3) Uani 1 1 d . . .
H7 H 0.0539 0.5822 0.1661 0.028 Uiso 1 1 calc R U .
C8 C 0.12097(5) 0.7296(2) 0.16702(8) 0.0235(3) Uani 1 1 d . . .
H8A H 0.1242 0.8136 0.1415 0.028 Uiso 1 1 calc R U .
H8B H 0.1133 0.6452 0.1371 0.028 Uiso 1 1 calc R U .
C9 C 0.16018(5) 0.69960(19) 0.22417(8) 0.0230(3) Uani 1 1 d . . .
C10 C 0.19299(5) 0.7912(2) 0.23942(9) 0.0259(3) Uani 1 1 d . . .
H10 H 0.1919 0.8683 0.2102 0.031 Uiso 1 1 calc R U .
C11 C 0.22741(5) 0.7733(2) 0.29629(9) 0.0282(4) Uani 1 1 d . . .
C12 C 0.22837(5) 0.6631(2) 0.34095(9) 0.0304(4) Uani 1 1 d . . .
C13 C 0.19552(5) 0.5692(2) 0.32650(9) 0.0263(4) Uani 1 1 d . . .
C14 C 0.16243(5) 0.58594(19) 0.26688(9) 0.0234(3) Uani 1 1 d . . .
C15 C 0.26266(6) 0.8754(3) 0.31126(11) 0.0385(5) Uani 1 1 d . . .
H15A H 0.2562 0.9487 0.2765 0.058 Uiso 1 1 calc R U .
H15B H 0.2864 0.8212 0.3130 0.058 Uiso 1 1 calc R U .
H15C H 0.2681 0.9222 0.3540 0.058 Uiso 1 1 calc R U .
C16 C 0.26381(6) 0.6508(3) 0.40567(11) 0.0478(6) Uani 1 1 d . . .
H16A H 0.2877 0.6223 0.3972 0.072 Uiso 1 1 calc R U .
H16B H 0.2581 0.5781 0.4335 0.072 Uiso 1 1 calc R U .
H16C H 0.2686 0.7441 0.4284 0.072 Uiso 1 1 calc R U .
C17 C 0.13413(6) 0.3701(2) 0.21436(11) 0.0375(4) Uani 1 1 d . . .
H17A H 0.1383 0.4033 0.1748 0.056 Uiso 1 1 calc R U .
H17B H 0.1097 0.3114 0.2012 0.056 Uiso 1 1 calc R U .
H17C H 0.1572 0.3122 0.2417 0.056 Uiso 1 1 calc R U .
C18 C 0.19153(5) 0.4612(2) 0.37475(9) 0.0268(4) Uani 1 1 d . . .
C19 C 0.21049(5) 0.3271(2) 0.38652(9) 0.0300(4) Uani 1 1 d . . .
C20 C 0.20125(6) 0.2261(2) 0.42659(9) 0.0297(4) Uani 1 1 d . . .
C21 C 0.17329(5) 0.2612(2) 0.45410(9) 0.0293(4) Uani 1 1 d . . .
H21 H 0.1667 0.1916 0.4803 0.035 Uiso 1 1 calc R U .
C22 C 0.15466(5) 0.3956(2) 0.44425(8) 0.0265(4) Uani 1 1 d . . .
C23 C 0.16457(5) 0.49512(19) 0.40509(9) 0.0251(3) Uani 1 1 d . . .
C24 C 0.24035(7) 0.2881(3) 0.35550(12) 0.0471(6) Uani 1 1 d . . .
H24A H 0.2442 0.3708 0.3306 0.071 Uiso 1 1 calc R U .
H24B H 0.2301 0.2062 0.3255 0.071 Uiso 1 1 calc R U .
H24C H 0.2661 0.2621 0.3903 0.071 Uiso 1 1 calc R U .
C25 C 0.22028(7) 0.0784(2) 0.43778(12) 0.0407(5) Uani 1 1 d . . .
H25A H 0.2097 0.0213 0.4653 0.061 Uiso 1 1 calc R U .
H25B H 0.2495 0.0879 0.4602 0.061 Uiso 1 1 calc R U .
H25C H 0.2140 0.0302 0.3951 0.061 Uiso 1 1 calc R U .
C26 C 0.16640(7) 0.7502(3) 0.42345(13) 0.0478(6) Uani 1 1 d . . .
H26A H 0.1733 0.7440 0.4713 0.072 Uiso 1 1 calc R U .
H26B H 0.1500 0.8362 0.4061 0.072 Uiso 1 1 calc R U .
H26C H 0.1911 0.7562 0.4144 0.072 Uiso 1 1 calc R U .
C27 C 0.12325(5) 0.4307(2) 0.47240(9) 0.0317(4) Uani 1 1 d . . .
H27A H 0.1257 0.3623 0.5085 0.038 Uiso 1 1 calc R U .
H27B H 0.1280 0.5290 0.4914 0.038 Uiso 1 1 calc R U .
C28 C 0.05253(5) 0.32098(19) 0.41617(9) 0.0268(4) Uani 1 1 d . . .
C29 C 0.05166(7) 0.2049(2) 0.45576(11) 0.0360(4) Uani 1 1 d . . .
H29 H 0.0735 0.1832 0.4957 0.043 Uiso 1 1 calc R U .
C30 C 0.01695(8) 0.1226(2) 0.43332(13) 0.0453(6) Uani 1 1 d . . .
H30 H 0.0151 0.0418 0.4587 0.054 Uiso 1 1 calc R U .
C31 C -0.01559(7) 0.1537(2) 0.37474(13) 0.0447(5) Uani 1 1 d . . .
H31 H -0.0388 0.0942 0.3615 0.054 Uiso 1 1 calc R U .
C32 C -0.01447(6) 0.2695(2) 0.33593(11) 0.0349(4) Uani 1 1 d . . .
H32 H -0.0364 0.2909 0.2960 0.042 Uiso 1 1 calc R U .
C33 C 0.02012(5) 0.35356(19) 0.35759(9) 0.0262(3) Uani 1 1 d . . .
C34 C 0.06713(5) 0.5086(2) 0.36839(10) 0.0325(4) Uani 1 1 d . . .
H34 H 0.0816 0.5871 0.3602 0.039 Uiso 1 1 calc R U .
C35 C 0.04450(8) 0.4004(3) 0.02075(11) 0.0440(5) Uani 1 1 d . . .
C36 C 0.03119(9) 0.2875(3) -0.02872(13) 0.0557(6) Uani 1 1 d . . .
H36A H 0.0097 0.3245 -0.0684 0.084 Uiso 1 1 calc R U .
H36B H 0.0211 0.2057 -0.0111 0.084 Uiso 1 1 calc R U .
H36C H 0.0538 0.2559 -0.0401 0.084 Uiso 1 1 calc R U .

loop_
_atom_site_aniso_label
_atom_site_aniso_U_11
_atom_site_aniso_U_22
_atom_site_aniso_U_33
_atom_site_aniso_U_23
_atom_site_aniso_U_13
_atom_site_aniso_U_12
Co1 0.01390(14) 0.02800(17) 0.02838(18) 0.000 0.00750(12) 0.000
F1 0.0489(8) 0.0650(10) 0.0847(12) 0.0048(9) 0.0397(8) 0.0002(7)
F2 0.0837(13) 0.0832(13) 0.1090(16) 0.0539(12) 0.0519(12) 0.0124(10)
F3 0.0753(11) 0.0700(11) 0.0523(9) -0.0042(8) 0.0237(8) -0.0121(9)
F4 0.0676(11) 0.0844(12) 0.0985(14) -0.0422(11) 0.0455(11) -0.0034(9)
O1 0.0200(6) 0.0293(6) 0.0328(7) 0.0039(5) 0.0108(5) -0.0025(5)
O2 0.0208(6) 0.0267(6) 0.0382(7) 0.0017(5) 0.0090(5) -0.0018(5)
N1 0.0177(6) 0.0282(7) 0.0273(7) -0.0010(6) 0.0090(5) -0.0007(5)
N2 0.0174(6) 0.0259(7) 0.0203(6) -0.0012(5) 0.0070(5) 0.0003(5)
N3 0.0208(7) 0.0361(8) 0.0277(7) 0.0061(6) 0.0108(6) -0.0014(6)
N4 0.0186(7) 0.0330(8) 0.0351(8) 0.0047(7) 0.0087(6) -0.0016(6)
N5 0.0711(16) 0.0596(14) 0.0498(13) -0.0110(11) 0.0184(12) -0.0059(12)
B1 0.0431(13) 0.0422(13) 0.0480(14) 0.0025(11) 0.0269(12) 0.0022(11)
C1 0.0198(7) 0.0269(8) 0.0250(8) -0.0004(6) 0.0086(6) 0.0022(6)
C2 0.0332(10) 0.0371(10) 0.0408(11) -0.0082(8) 0.0217(9) 0.0012(8)
C3 0.0484(13) 0.0395(11) 0.0462(13) -0.0190(10) 0.0232(10) -0.0008(10)
C4 0.0394(11) 0.0311(10) 0.0446(12) -0.0104(9) 0.0127(9) -0.0065(8)
C5 0.0268(8) 0.0280(9) 0.0349(10) -0.0003(7) 0.0121(7) -0.0034(7)
C6 0.0196(7) 0.0242(8) 0.0223(8) 0.0008(6) 0.0068(6) 0.0017(6)
C7 0.0179(7) 0.0269(8) 0.0235(8) -0.0014(6) 0.0061(6) -0.0003(6)
C8 0.0217(7) 0.0309(8) 0.0211(8) 0.0022(6) 0.0116(6) 0.0010(6)
C9 0.0191(7) 0.0290(8) 0.0232(8) 0.0026(6) 0.0105(6) 0.0016(6)
C10 0.0229(8) 0.0295(8) 0.0289(9) 0.0059(7) 0.0140(7) 0.0010(7)
C11 0.0198(7) 0.0358(9) 0.0323(9) 0.0023(7) 0.0138(7) -0.0023(7)
C12 0.0179(7) 0.0439(11) 0.0292(9) 0.0061(8) 0.0086(7) -0.0004(7)
C13 0.0199(7) 0.0339(9) 0.0272(8) 0.0083(7) 0.0113(7) 0.0021(7)
C14 0.0181(7) 0.0286(8) 0.0263(8) 0.0041(7) 0.0117(6) 0.0003(6)
C15 0.0272(9) 0.0479(12) 0.0425(11) 0.0006(9) 0.0155(8) -0.0107(8)
C16 0.0233(9) 0.0745(16) 0.0381(11) 0.0166(11) 0.0033(8) -0.0089(10)
C17 0.0350(10) 0.0294(9) 0.0480(12) -0.0009(9) 0.0156(9) -0.0020(8)
C18 0.0203(7) 0.0338(9) 0.0258(8) 0.0074(7) 0.0081(6) 0.0000(7)
C19 0.0244(8) 0.0376(10) 0.0276(9) 0.0076(7) 0.0093(7) 0.0044(7)
C20 0.0263(8) 0.0304(9) 0.0269(9) 0.0058(7) 0.0038(7) -0.0006(7)
C21 0.0247(8) 0.0351(9) 0.0237(8) 0.0081(7) 0.0040(7) -0.0056(7)
C22 0.0190(7) 0.0378(10) 0.0203(7) 0.0054(7) 0.0048(6) -0.0031(7)
C23 0.0184(7) 0.0299(9) 0.0246(8) 0.0046(7) 0.0054(6) -0.0011(6)
C24 0.0417(12) 0.0573(14) 0.0496(13) 0.0202(11) 0.0254(10) 0.0218(11)
C25 0.0439(12) 0.0297(10) 0.0417(12) 0.0057(9) 0.0087(9) 0.0025(9)
C26 0.0368(11) 0.0389(12) 0.0619(15) -0.0145(11) 0.0120(11) -0.0074(9)
C27 0.0226(8) 0.0507(12) 0.0213(8) 0.0065(8) 0.0076(7) -0.0013(8)
C28 0.0275(8) 0.0274(8) 0.0316(9) -0.0009(7) 0.0183(7) 0.0009(7)
C29 0.0464(11) 0.0341(10) 0.0357(10) 0.0055(8) 0.0247(9) 0.0048(9)
C30 0.0642(15) 0.0298(10) 0.0568(14) 0.0018(9) 0.0398(13) -0.0071(10)
C31 0.0475(13) 0.0363(11) 0.0590(15) -0.0087(10) 0.0299(11) -0.0153(10)
C32 0.0298(9) 0.0335(10) 0.0452(12) -0.0063(8) 0.0184(9) -0.0059(8)
C33 0.0240(8) 0.0256(8) 0.0338(9) -0.0018(7) 0.0164(7) 0.0005(6)
C34 0.0211(8) 0.0404(11) 0.0338(10) 0.0107(8) 0.0078(7) -0.0038(7)
C35 0.0501(13) 0.0470(13) 0.0341(11) 0.0054(10) 0.0151(10) 0.0003(10)
C36 0.0682(17) 0.0497(14) 0.0482(14) -0.0069(11) 0.0208(13) -0.0096(13)

loop_
_atom_type_symbol
_atom_type_description
_atom_type_scat_dispersion_real
_atom_type_scat_dispersion_imag
_atom_type_scat_source
C C 0.0033 0.0016 'International Tables Vol C Tables 4.2.6.8 and 6.1.1.4'
H H 0.0000 0.0000 'International Tables Vol C Tables 4.2.6.8 and 6.1.1.4'
B B 0.0013 0.0007 'International Tables Vol C Tables 4.2.6.8 and 6.1.1.4'
N N 0.0061 0.0033 'International Tables Vol C Tables 4.2.6.8 and 6.1.1.4'
O O 0.0106 0.0060 'International Tables Vol C Tables 4.2.6.8 and 6.1.1.4'
F F 0.0171 0.0103 'International Tables Vol C Tables 4.2.6.8 and 6.1.1.4'
Co Co 0.3494 0.9721 'International Tables Vol C Tables 4.2.6.8 and 6.1.1.4'

loop_
_geom_angle_atom_site_label_1
_geom_angle_atom_site_label_2
_geom_angle_atom_site_label_3
_geom_angle
_geom_angle_site_symmetry_1
_geom_angle_site_symmetry_3
N4 Co1 N4 112.47(10) 2 .
N4 Co1 N1 108.73(6) 2 .
N4 Co1 N1 106.36(6) . .
N4 Co1 N1 106.35(6) 2 2
N4 Co1 N1 108.73(6) . 2
N1 Co1 N1 114.33(9) . 2
C14 O1 C17 112.10(14) . .
C23 O2 C26 117.31(15) . .
C7 N1 C1 105.27(14) . .
C7 N1 Co1 125.25(12) . .
C1 N1 Co1 128.86(12) . .
C7 N2 C6 107.26(14) . .
C7 N2 C8 125.56(15) . .
C6 N2 C8 125.45(14) . .
C34 N3 C28 106.80(15) . .
C34 N3 C27 125.53(15) . .
C28 N3 C27 127.58(15) . .
C34 N4 C33 105.37(15) . .
C34 N4 Co1 121.02(13) . .
C33 N4 Co1 133.49(12) . .
F2 B1 F4 111.8(2) . .
F2 B1 F3 109.1(2) . .
F4 B1 F3 107.9(2) . .
F2 B1 F1 110.8(2) . .
F4 B1 F1 107.9(2) . .
F3 B1 F1 109.4(2) . .
C2 C1 N1 130.40(16) . .
C2 C1 C6 120.91(17) . .
N1 C1 C6 108.69(15) . .
C3 C2 C1 116.35(18) . .
C2 C3 C4 122.38(19) . .
C5 C4 C3 121.77(19) . .
C4 C5 C6 115.96(18) . .
C5 C6 N2 131.60(16) . .
C5 C6 C1 122.61(16) . .
N2 C6 C1 105.79(14) . .
N1 C7 N2 112.98(15) . .
N2 C8 C9 109.18(13) . .
C10 C9 C14 118.32(15) . .
C10 C9 C8 121.80(15) . .
C14 C9 C8 119.55(15) . .
C9 C10 C11 121.92(16) . .
C10 C11 C12 119.14(16) . .
C10 C11 C15 120.42(17) . .
C12 C11 C15 120.38(17) . .
C13 C12 C11 119.84(16) . .
C13 C12 C16 120.31(17) . .
C11 C12 C16 119.79(17) . .
C14 C13 C12 119.10(16) . .
C14 C13 C18 117.03(15) . .
C12 C13 C18 123.50(16) . .
O1 C14 C9 118.83(15) . .
O1 C14 C13 119.61(15) . .
C9 C14 C13 121.45(16) . .
C19 C18 C23 119.33(16) . .
C19 C18 C13 123.77(16) . .
C23 C18 C13 116.70(16) . .
C18 C19 C20 119.75(17) . .
C18 C19 C24 120.66(17) . .
C20 C19 C24 119.58(18) . .
C21 C20 C19 119.50(17) . .
C21 C20 C25 119.98(18) . .
C19 C20 C25 120.49(18) . .
C20 C21 C22 121.74(17) . .
C23 C22 C21 117.98(17) . .
C23 C22 C27 120.69(17) . .
C21 C22 C27 121.27(16) . .
O2 C23 C22 117.78(16) . .
O2 C23 C18 120.37(15) . .
C22 C23 C18 121.64(17) . .
N3 C27 C22 111.61(15) . .
C29 C28 N3 132.11(18) . .
C29 C28 C33 122.01(18) . .
N3 C28 C33 105.86(15) . .
C30 C29 C28 115.9(2) . .
C29 C30 C31 122.7(2) . .
C32 C31 C30 121.0(2) . .
C31 C32 C33 117.3(2) . .
C32 C33 N4 130.11(18) . .
C32 C33 C28 121.20(18) . .
N4 C33 C28 108.67(15) . .
N4 C34 N3 113.29(17) . .
N5 C35 C36 179.3(3) . .

loop_
_geom_bond_atom_site_label_1
_geom_bond_atom_site_label_2
_geom_bond_distance
_geom_bond_site_symmetry_2
Co1 N4 1.9825(16) 2
Co1 N4 1.9825(16) .
Co1 N1 2.0028(14) .
Co1 N1 2.0029(14) 2
F1 B1 1.395(3) .
F2 B1 1.369(3) .
F3 B1 1.380(3) .
F4 B1 1.371(3) .
O1 C14 1.390(2) .
O1 C17 1.433(2) .
O2 C23 1.384(2) .
O2 C26 1.424(2) .
N1 C7 1.331(2) .
N1 C1 1.398(2) .
N2 C7 1.341(2) .
N2 C6 1.389(2) .
N2 C8 1.477(2) .
N3 C34 1.340(2) .
N3 C28 1.392(2) .
N3 C27 1.481(2) .
N4 C34 1.326(2) .
N4 C33 1.393(2) .
N5 C35 1.122(3) .
C1 C2 1.393(3) .
C1 C6 1.402(2) .
C2 C3 1.385(3) .
C3 C4 1.395(3) .
C4 C5 1.385(3) .
C5 C6 1.388(2) .
C8 C9 1.514(2) .
C9 C10 1.388(2) .
C9 C14 1.390(2) .
C10 C11 1.393(3) .
C11 C12 1.405(3) .
C11 C15 1.515(3) .
C12 C13 1.404(2) .
C12 C16 1.508(3) .
C13 C14 1.402(2) .
C13 C18 1.500(2) .
C18 C19 1.396(3) .
C18 C23 1.400(2) .
C19 C20 1.405(3) .
C19 C24 1.514(3) .
C20 C21 1.390(3) .
C20 C25 1.510(3) .
C21 C22 1.394(3) .
C22 C23 1.393(2) .
C22 C27 1.511(3) .
C28 C29 1.390(3) .
C28 C33 1.400(3) .
C29 C30 1.384(3) .
C30 C31 1.400(4) .
C31 C32 1.378(3) .
C32 C33 1.391(3) .
C35 C36 1.451(3) .
